data_7043389
loop_
_publ_author_name
'Orwat, Bartosz'
'Witkowska, Ewelina'
'Kownacki, Ireneusz'
'Oh, Myong-joon'
'Hoffmann, Marcin'
'Kubicki, Maciej'
'Grzelak, Izabela'
'Marciniec, Bogdan'
'G\/lowacki, Ireneusz'
'Luszczynska, Beata'
'Wiosna-Sa\/lyga, Gabriela'
'Ulanski, Jacek'
'Ledwon, Przemyslaw'
'Lapkowski, Mieczyslaw'

_publ_section_title
;
 Microwave-assisted one-pot synthesis of new ionic cyclometalated iridium
 complexes of [Ir(bzq)2(N^N)]+A- type and their selected
 electroluminescent properties
;
_journal_name_full 'Dalton Trans.'
_journal_paper_doi 10.1039/C7DT01372H
_journal_year 2017
_chemical_formula_moiety 'C38 H24 Ir N4, F6 P, C H4 O'
_chemical_formula_sum 'C39 H28 F6 Ir N4 O P'
_chemical_formula_weight 905.82
_space_group_crystal_system monoclinic
_space_group_IT_number 15
_space_group_name_Hall '-C 2yc'
_space_group_name_H-M_alt 'C 1 2/c 1'
_symmetry_space_group_name_Hall '-C 2yc'
_symmetry_space_group_name_H-M 'C 1 2/c 1'
_atom_sites_solution_hydrogens mixed
_audit_creation_method SHELXL-2014/7
_audit_update_record
;
2016-11-22 deposited with the CCDC.
2017-06-19 downloaded from the CCDC.
;
_cell_angle_alpha 90
_cell_angle_beta 101.868(4)
_cell_angle_gamma 90
_cell_formula_units_Z 4
_cell_length_a 12.1984(5)
_cell_length_b 14.8577(5)
_cell_length_c 18.2375(7)
_cell_measurement_reflns_used 4547
_cell_measurement_temperature 100(1)
_cell_measurement_theta_max 28.3510
_cell_measurement_theta_min 3.4050
_cell_volume 3234.7(2)
_computing_cell_refinement 'CrysAlisPro 1.171.38.34a (Rigaku OD, 2015)'
_computing_data_collection 'CrysAlisPro 1.171.38.34a (Rigaku OD, 2015)'
_computing_data_reduction 'CrysAlisPro 1.171.38.34a (Rigaku OD, 2015)'
_computing_molecular_graphics 'Mercury (MacRae et al., 2009)'
_computing_publication_material 'SHELXL (Sheldrick, 2015)'
_computing_structure_refinement 'SHELXL (Sheldrick, 2015)'
_computing_structure_solution 'SIR92 (Altomare et al., 1993)'
_diffrn_ambient_environment N~2~
_diffrn_ambient_temperature 100(1)
_diffrn_detector 'CCD plate'
_diffrn_detector_area_resol_mean 16.1544
_diffrn_detector_type Eos
_diffrn_measured_fraction_theta_full 0.998
_diffrn_measured_fraction_theta_max 0.888
_diffrn_measurement_device 'four-circle diffractometer'
_diffrn_measurement_device_type 'Xcalibur, Eos'
_diffrn_measurement_method '/w scan'
_diffrn_radiation_monochromator graphite
_diffrn_radiation_probe x-ray
_diffrn_radiation_type 'Mo K\a'
_diffrn_radiation_wavelength 0.71073
_diffrn_reflns_av_R_equivalents 0.0154
_diffrn_reflns_av_unetI/netI 0.0158
_diffrn_reflns_Laue_measured_fraction_full 0.998
_diffrn_reflns_Laue_measured_fraction_max 0.888
_diffrn_reflns_limit_h_max 15
_diffrn_reflns_limit_h_min -16
_diffrn_reflns_limit_k_max 11
_diffrn_reflns_limit_k_min -19
_diffrn_reflns_limit_l_max 23
_diffrn_reflns_limit_l_min -23
_diffrn_reflns_number 11744
_diffrn_reflns_point_group_measured_fraction_full 0.998
_diffrn_reflns_point_group_measured_fraction_max 0.888
_diffrn_reflns_theta_full 25.000
_diffrn_reflns_theta_max 28.268
_diffrn_reflns_theta_min 3.407
_diffrn_source 'Enhance (Mo) X-ray Source'
_exptl_absorpt_coefficient_mu 4.253
_exptl_absorpt_correction_T_max 1.00000
_exptl_absorpt_correction_T_min 0.47085
_exptl_absorpt_correction_type multi-scan
_exptl_absorpt_process_details
;
CrysAlisPro 1.171.38.41 (Rigaku Oxford Diffraction, 2015)
Empirical absorption correction using spherical harmonics,
 implemented in SCALE3 ABSPACK scaling algorithm.
;
_exptl_crystal_colour red
_exptl_crystal_density_diffrn 1.860
_exptl_crystal_description prism
_exptl_crystal_F_000 1776
_exptl_crystal_size_max 0.35
_exptl_crystal_size_mid 0.15
_exptl_crystal_size_min 0.15
_refine_diff_density_max 1.369
_refine_diff_density_min -0.963
_refine_diff_density_rms 0.100
_refine_ls_extinction_coef 0.00099(10)
_refine_ls_extinction_expression Fc^*^=kFc[1+0.001xFc^2^\l^3^/sin(2\q)]^-1/4^
_refine_ls_extinction_method 'SHELXL-2014/7 (Sheldrick 2014'
_refine_ls_goodness_of_fit_ref 1.041
_refine_ls_hydrogen_treatment constr
_refine_ls_matrix_type full
_refine_ls_number_parameters 243
_refine_ls_number_reflns 3565
_refine_ls_number_restraints 0
_refine_ls_restrained_S_all 1.041
_refine_ls_R_factor_all 0.0254
_refine_ls_R_factor_gt 0.0214
_refine_ls_shift/su_max 0.006
_refine_ls_shift/su_mean 0.000
_refine_ls_structure_factor_coef Fsqd
_refine_ls_weighting_details 'w=1/[\s^2^(Fo^2^)+(0.0517P)^2^+3.9975P] where P=(Fo^2^+2Fc^2^)/3'
_refine_ls_weighting_scheme calc
_refine_ls_wR_factor_gt 0.0694
_refine_ls_wR_factor_ref 0.0732
_reflns_Friedel_coverage 0.000
_reflns_number_gt 3141
_reflns_number_total 3565
_reflns_threshold_expression 'I > 2\s(I)'
_cod_data_source_file c7dt01372h2.cif
_cod_data_source_block 1
_cod_database_code 7043389
_shelx_shelxl_version_number 2014/7
_shelx_space_group_comment
;
The symmetry employed for this shelxl refinement is uniquely defined
by the following loop, which should always be used as a source of
symmetry information in preference to the above space-group names.
They are only intended as comments.
;

loop_
_space_group_symop_operation_xyz
'x, y, z'
'x, -y, z+1/2'
'x+1/2, y+1/2, z'
'x+1/2, -y+1/2, z+1/2'
'-x, -y, -z'
'-x, y, -z-1/2'
'-x+1/2, -y+1/2, -z'
'-x+1/2, y+1/2, -z-1/2'

loop_
_atom_site_label
_atom_site_type_symbol
_atom_site_fract_x
_atom_site_fract_y
_atom_site_fract_z
_atom_site_U_iso_or_equiv
_atom_site_adp_type
_atom_site_occupancy
_atom_site_site_symmetry_order
_atom_site_calc_flag
_atom_site_refinement_flags_posn
_atom_site_refinement_flags_adp
_atom_site_refinement_flags_occupancy
Ir1 Ir 0.5000 0.99828(2) 0.2500 0.01020(9) Uani 1 2 d S T P
N1A N 0.5944(2) 1.09933(18) 0.31265(15) 0.0160(5) Uani 1 1 d . . .
C2A C 0.6820(2) 1.14416(19) 0.29751(17) 0.0229(6) Uani 1 1 d . . .
H2A H 0.7113 1.1268 0.2552 0.027 Uiso 1 1 calc R U .
C3A C 0.7321(3) 1.2160(2) 0.34185(19) 0.0281(7) Uani 1 1 d . . .
H3A H 0.7950 1.2460 0.3300 0.034 Uiso 1 1 calc R U .
C4A C 0.6900(3) 1.24243(19) 0.40196(18) 0.0268(7) Uani 1 1 d . . .
H4A H 0.7218 1.2926 0.4310 0.032 Uiso 1 1 calc R U .
C5A C 0.6004(2) 1.19639(18) 0.42118(15) 0.0196(6) Uani 1 1 d . . .
C6A C 0.5513(3) 1.2177(2) 0.48407(16) 0.0237(6) Uani 1 1 d . . .
H6A H 0.5783 1.2680 0.5146 0.028 Uiso 1 1 calc R U .
C7A C 0.4672(3) 1.1672(2) 0.50065(16) 0.0225(6) Uani 1 1 d . . .
H7A H 0.4387 1.1812 0.5440 0.027 Uiso 1 1 calc R U .
C8A C 0.4203(2) 1.09360(17) 0.45456(15) 0.0175(6) Uani 1 1 d . . .
C9A C 0.3277(2) 1.04291(19) 0.46551(16) 0.0201(6) Uani 1 1 d . . .
H9A H 0.2969 1.0530 0.5086 0.024 Uiso 1 1 calc R U .
C10A C 0.2819(3) 0.9790(2) 0.4141(2) 0.0232(7) Uani 1 1 d . . .
H10A H 0.2176 0.9465 0.4207 0.028 Uiso 1 1 calc R U .
C11A C 0.3292(2) 0.96115(18) 0.35186(16) 0.0189(6) Uani 1 1 d . . .
H11A H 0.2973 0.9157 0.3174 0.023 Uiso 1 1 calc R U .
C12A C 0.4197(3) 1.00743(15) 0.3397(2) 0.0125(6) Uani 1 1 d . . .
C13A C 0.4639(2) 1.07306(17) 0.39055(15) 0.0147(5) Uani 1 1 d . . .
C14A C 0.5553(2) 1.12376(17) 0.37508(14) 0.0148(5) Uani 1 1 d . . .
N15A N 0.5963(2) 0.89416(19) 0.29922(14) 0.0170(5) Uani 1 1 d . . .
C16A C 0.6982(2) 0.89619(18) 0.34728(15) 0.0174(5) Uani 1 1 d . . .
H16A H 0.7326 0.9525 0.3619 0.021 Uiso 1 1 calc R U .
C17A C 0.7528(2) 0.8166(2) 0.37550(17) 0.0237(7) Uani 1 1 d . . .
H17A H 0.8235 0.8199 0.4090 0.028 Uiso 1 1 calc R U .
C18A C 0.7057(3) 0.7340(2) 0.35551(17) 0.0239(6) Uani 1 1 d . . .
H18A H 0.7423 0.6806 0.3763 0.029 Uiso 1 1 calc R U .
C19A C 0.6028(2) 0.72907(18) 0.30398(16) 0.0197(6) Uani 1 1 d . . .
C20A C 0.5514(2) 0.81028(17) 0.27679(14) 0.0146(5) Uani 1 1 d . . .
C21A C 0.5479(3) 0.6467(2) 0.2753(2) 0.0247(7) Uani 1 1 d . . .
H21A H 0.5809 0.5910 0.2936 0.030 Uiso 1 1 d R U .
P1B P 0.0000 0.0000 0.5000 0.0272(4) Uani 1 2 d S . P
F1B F 0.06333(18) 0.08015(14) 0.46771(13) 0.0418(5) Uani 1 1 d . . .
F2B F -0.00302(19) 0.05841(16) 0.57352(13) 0.0480(6) Uani 1 1 d . . .
F3B F -0.11787(16) 0.04228(16) 0.46063(12) 0.0450(5) Uani 1 1 d . . .
O1C O 0.0000 0.1294(5) 0.7500 0.102(2) Uani 1 2 d S T P
H1C H 0.0426 0.1374 0.7919 0.153 Uiso 0.5 1 d R U P
C1C C -0.0853(5) 0.0763(4) 0.7584(4) 0.0346(16) Uani 0.5 1 d . . P
H1C1 H -0.1094 0.0400 0.7132 0.052 Uiso 0.5 1 d R U P
H1C2 H -0.1479 0.1136 0.7667 0.052 Uiso 0.5 1 d R U P
H1C3 H -0.0610 0.0366 0.8016 0.052 Uiso 0.5 1 d R U P

loop_
_atom_site_aniso_label
_atom_site_aniso_U_11
_atom_site_aniso_U_22
_atom_site_aniso_U_33
_atom_site_aniso_U_23
_atom_site_aniso_U_13
_atom_site_aniso_U_12
Ir1 0.01126(12) 0.00988(11) 0.00958(12) 0.000 0.00244(7) 0.000
N1A 0.0162(12) 0.0132(11) 0.0185(13) 0.0018(10) 0.0031(10) -0.0012(9)
C2A 0.0234(15) 0.0225(14) 0.0241(15) 0.0035(12) 0.0079(12) -0.0055(12)
C3A 0.0294(17) 0.0275(17) 0.0279(18) 0.0031(14) 0.0068(14) -0.0127(14)
C4A 0.0324(17) 0.0191(14) 0.0263(17) -0.0022(12) 0.0003(14) -0.0086(12)
C5A 0.0223(14) 0.0161(12) 0.0183(14) 0.0013(11) -0.0010(11) 0.0000(11)
C6A 0.0273(16) 0.0222(14) 0.0188(15) -0.0057(12) -0.0016(12) 0.0031(12)
C7A 0.0226(14) 0.0240(16) 0.0202(16) -0.0006(11) 0.0027(11) 0.0080(14)
C8A 0.0182(13) 0.0187(13) 0.0149(13) 0.0060(10) 0.0019(11) 0.0070(10)
C9A 0.0213(14) 0.0213(14) 0.0179(14) 0.0052(11) 0.0049(12) 0.0065(11)
C10A 0.0218(16) 0.0204(12) 0.0305(19) 0.0059(15) 0.0122(14) -0.0005(14)
C11A 0.0166(14) 0.0164(14) 0.0257(15) 0.0039(11) 0.0087(11) -0.0012(11)
C12A 0.0120(15) 0.0110(13) 0.0144(16) 0.0060(9) 0.0018(12) 0.0030(8)
C13A 0.0149(12) 0.0148(12) 0.0141(13) 0.0054(10) 0.0020(10) 0.0036(10)
C14A 0.0162(13) 0.0146(12) 0.0128(12) 0.0033(10) 0.0010(10) 0.0023(10)
N15A 0.0180(12) 0.0203(13) 0.0128(12) 0.0005(10) 0.0036(10) 0.0011(10)
C16A 0.0169(13) 0.0240(13) 0.0105(13) -0.0024(11) 0.0010(11) -0.0011(11)
C17A 0.0178(15) 0.0343(17) 0.0177(16) 0.0034(12) 0.0008(12) 0.0052(12)
C18A 0.0283(16) 0.0253(15) 0.0185(15) 0.0041(12) 0.0060(13) 0.0111(13)
C19A 0.0225(14) 0.0193(13) 0.0187(14) 0.0025(11) 0.0071(11) 0.0035(11)
C20A 0.0159(13) 0.0159(12) 0.0136(13) 0.0004(10) 0.0067(10) 0.0019(10)
C21A 0.0322(18) 0.0121(13) 0.0300(17) 0.0002(12) 0.0070(14) 0.0025(12)
P1B 0.0204(7) 0.0326(9) 0.0308(9) -0.0090(4) 0.0103(6) -0.0056(4)
F1B 0.0363(12) 0.0410(11) 0.0533(14) -0.0026(10) 0.0210(11) -0.0095(9)
F2B 0.0485(14) 0.0565(14) 0.0436(13) -0.0244(11) 0.0203(11) -0.0142(11)
F3B 0.0279(11) 0.0554(15) 0.0516(14) 0.0018(12) 0.0081(10) 0.0010(10)
O1C 0.105(6) 0.118(5) 0.077(5) 0.000 0.006(4) 0.000
C1C 0.017(3) 0.029(3) 0.055(5) -0.015(3) 0.003(3) -0.009(3)

loop_
_atom_type_symbol
_atom_type_description
_atom_type_scat_dispersion_real
_atom_type_scat_dispersion_imag
_atom_type_scat_source
C C 0.0033 0.0016 'International Tables Vol C Tables 4.2.6.8 and 6.1.1.4'
H H 0.0000 0.0000 'International Tables Vol C Tables 4.2.6.8 and 6.1.1.4'
N N 0.0061 0.0033 'International Tables Vol C Tables 4.2.6.8 and 6.1.1.4'
F F 0.0171 0.0103 'International Tables Vol C Tables 4.2.6.8 and 6.1.1.4'
P P 0.1023 0.0942 'International Tables Vol C Tables 4.2.6.8 and 6.1.1.4'
Ir Ir -1.4442 7.9887 'International Tables Vol C Tables 4.2.6.8 and 6.1.1.4'
O O 0.0106 0.0060 'International Tables Vol C Tables 4.2.6.8 and 6.1.1.4'

loop_
_geom_angle_atom_site_label_1
_geom_angle_atom_site_label_2
_geom_angle_atom_site_label_3
_geom_angle
_geom_angle_site_symmetry_1
_geom_angle_site_symmetry_3
N15A Ir1 N15A 81.12(15) 6_656 .
N15A Ir1 C12A 94.24(11) 6_656 .
N15A Ir1 C12A 91.46(10) . .
N15A Ir1 C12A 91.46(10) 6_656 6_656
N15A Ir1 C12A 94.24(11) . 6_656
C12A Ir1 C12A 172.50(12) . 6_656
N15A Ir1 N1A 173.04(8) 6_656 .
N15A Ir1 N1A 95.84(13) . .
C12A Ir1 N1A 79.53(11) . .
C12A Ir1 N1A 95.02(11) 6_656 .
N15A Ir1 N1A 95.84(13) 6_656 6_656
N15A Ir1 N1A 173.04(8) . 6_656
C12A Ir1 N1A 95.02(11) . 6_656
C12A Ir1 N1A 79.53(11) 6_656 6_656
N1A Ir1 N1A 87.85(14) . 6_656
C2A N1A C14A 118.0(3) . .
C2A N1A Ir1 128.4(2) . .
C14A N1A Ir1 113.48(19) . .
N1A C2A C3A 122.2(3) . .
N1A C2A H2A 118.9 . .
C3A C2A H2A 118.9 . .
C4A C3A C2A 119.5(3) . .
C4A C3A H3A 120.2 . .
C2A C3A H3A 120.2 . .
C3A C4A C5A 120.4(3) . .
C3A C4A H4A 119.8 . .
C5A C4A H4A 119.8 . .
C4A C5A C14A 117.1(3) . .
C4A C5A C6A 124.8(3) . .
C14A C5A C6A 118.0(3) . .
C7A C6A C5A 121.1(3) . .
C7A C6A H6A 119.4 . .
C5A C6A H6A 119.4 . .
C6A C7A C8A 121.6(3) . .
C6A C7A H7A 119.2 . .
C8A C7A H7A 119.2 . .
C9A C8A C13A 116.9(3) . .
C9A C8A C7A 124.3(3) . .
C13A C8A C7A 118.7(3) . .
C10A C9A C8A 120.0(3) . .
C10A C9A H9A 120.0 . .
C8A C9A H9A 120.0 . .
C9A C10A C11A 120.5(3) . .
C9A C10A H10A 119.8 . .
C11A C10A H10A 119.8 . .
C12A C11A C10A 121.4(3) . .
C12A C11A H11A 119.3 . .
C10A C11A H11A 119.3 . .
C11A C12A C13A 117.9(3) . .
C11A C12A Ir1 128.8(2) . .
C13A C12A Ir1 113.2(2) . .
C12A C13A C8A 123.2(3) . .
C12A C13A C14A 117.2(3) . .
C8A C13A C14A 119.6(2) . .
N1A C14A C5A 122.6(2) . .
N1A C14A C13A 116.5(2) . .
C5A C14A C13A 120.9(2) . .
C16A N15A C20A 117.4(2) . .
C16A N15A Ir1 129.2(2) . .
C20A N15A Ir1 113.24(19) . .
N15A C16A C17A 121.2(3) . .
N15A C16A H16A 119.4 . .
C17A C16A H16A 119.4 . .
C18A C17A C16A 121.0(3) . .
C18A C17A H17A 119.5 . .
C16A C17A H17A 119.5 . .
C17A C18A C19A 119.4(3) . .
C17A C18A H18A 120.3 . .
C19A C18A H18A 120.3 . .
C20A C19A C18A 117.6(3) . .
C20A C19A C21A 117.5(3) . .
C18A C19A C21A 124.8(3) . .
N15A C20A C19A 123.2(2) . .
N15A C20A C20A 116.19(15) . 6_656
C19A C20A C20A 120.64(16) . 6_656
C21A C21A C19A 121.83(18) 6_656 .
C21A C21A H21A 119.4 6_656 .
C19A C21A H21A 118.7 . .
F1B P1B F1B 180.00(10) 5_556 .
F1B P1B F3B 90.00(11) 5_556 5_556
F1B P1B F3B 90.00(11) . 5_556
F1B P1B F3B 90.00(11) 5_556 .
F1B P1B F3B 90.00(11) . .
F3B P1B F3B 180.0 5_556 .
F1B P1B F2B 89.96(11) 5_556 .
F1B P1B F2B 90.04(11) . .
F3B P1B F2B 90.59(12) 5_556 .
F3B P1B F2B 89.41(12) . .
F1B P1B F2B 90.04(11) 5_556 5_556
F1B P1B F2B 89.96(11) . 5_556
F3B P1B F2B 89.41(12) 5_556 5_556
F3B P1B F2B 90.59(12) . 5_556
F2B P1B F2B 180.00(15) . 5_556
C1C O1C C1C 107.9(8) . 6_557
C1C O1C H1C 109.2 . .
C1C O1C H1C 80.8 6_557 .
O1C C1C H1C1 109.5 . .
O1C C1C H1C2 109.5 . .
H1C1 C1C H1C2 109.5 . .
O1C C1C H1C3 109.5 . .
H1C1 C1C H1C3 109.5 . .
H1C2 C1C H1C3 109.5 . .

loop_
_geom_bond_atom_site_label_1
_geom_bond_atom_site_label_2
_geom_bond_distance
_geom_bond_site_symmetry_2
Ir1 N15A 2.036(3) 6_656
Ir1 N15A 2.036(3) .
Ir1 C12A 2.077(4) .
Ir1 C12A 2.077(4) 6_656
Ir1 N1A 2.084(3) .
Ir1 N1A 2.085(3) 6_656
N1A C2A 1.335(4) .
N1A C14A 1.371(4) .
C2A C3A 1.401(4) .
C2A H2A 0.9500 .
C3A C4A 1.361(5) .
C3A H3A 0.9500 .
C4A C5A 1.393(4) .
C4A H4A 0.9500 .
C5A C14A 1.409(4) .
C5A C6A 1.434(4) .
C6A C7A 1.355(5) .
C6A H6A 0.9500 .
C7A C8A 1.425(4) .
C7A H7A 0.9500 .
C8A C9A 1.406(4) .
C8A C13A 1.412(4) .
C9A C10A 1.371(5) .
C9A H9A 0.9500 .
C10A C11A 1.400(4) .
C10A H10A 0.9500 .
C11A C12A 1.356(4) .
C11A H11A 0.9500 .
C12A C13A 1.377(4) .
C13A C14A 1.421(4) .
N15A C16A 1.365(4) .
N15A C20A 1.389(4) .
C16A C17A 1.402(4) .
C16A H16A 0.9500 .
C17A C18A 1.372(5) .
C17A H17A 0.9500 .
C18A C19A 1.407(4) .
C18A H18A 0.9500 .
C19A C20A 1.402(4) .
C19A C21A 1.441(4) .
C20A C20A 1.422(5) 6_656
C21A C21A 1.332(7) 6_656
C21A H21A 0.9500 .
P1B F1B 1.5964(19) 5_556
P1B F1B 1.5965(19) .
P1B F3B 1.598(2) 5_556
P1B F3B 1.598(2) .
P1B F2B 1.604(2) .
P1B F2B 1.604(2) 5_556
O1C C1C 1.339(7) .
O1C C1C 1.339(7) 6_557
O1C H1C 0.8400 .
C1C H1C1 0.9800 .
C1C H1C2 0.9800 .
C1C H1C3 0.9800 .

loop_
_geom_torsion_atom_site_label_1
_geom_torsion_atom_site_label_2
_geom_torsion_atom_site_label_3
_geom_torsion_atom_site_label_4
_geom_torsion
_geom_torsion_site_symmetry_4
C14A N1A C2A C3A -1.8(4) .
Ir1 N1A C2A C3A 174.6(2) .
N1A C2A C3A C4A -0.9(5) .
C2A C3A C4A C5A 2.5(5) .
C3A C4A C5A C14A -1.3(4) .
C3A C4A C5A C6A 178.8(3) .
C4A C5A C6A C7A -177.3(3) .
C14A C5A C6A C7A 2.7(4) .
C5A C6A C7A C8A -2.9(5) .
C6A C7A C8A C9A -175.1(3) .
C6A C7A C8A C13A 0.4(4) .
C13A C8A C9A C10A -1.9(4) .
C7A C8A C9A C10A 173.7(3) .
C8A C9A C10A C11A 2.4(5) .
C9A C10A C11A C12A -1.4(5) .
C10A C11A C12A C13A -0.1(4) .
C10A C11A C12A Ir1 -176.8(2) .
C11A C12A C13A C8A 0.6(4) .
Ir1 C12A C13A C8A 177.7(2) .
C11A C12A C13A C14A -177.1(2) .
Ir1 C12A C13A C14A 0.1(3) .
C9A C8A C13A C12A 0.5(4) .
C7A C8A C13A C12A -175.4(3) .
C9A C8A C13A C14A 178.1(2) .
C7A C8A C13A C14A 2.2(4) .
C2A N1A C14A C5A 3.0(4) .
Ir1 N1A C14A C5A -173.9(2) .
C2A N1A C14A C13A -178.4(3) .
Ir1 N1A C14A C13A 4.7(3) .
C4A C5A C14A N1A -1.5(4) .
C6A C5A C14A N1A 178.4(3) .
C4A C5A C14A C13A 180.0(2) .
C6A C5A C14A C13A -0.1(4) .
C12A C13A C14A N1A -3.2(4) .
C8A C13A C14A N1A 179.1(2) .
C12A C13A C14A C5A 175.4(3) .
C8A C13A C14A C5A -2.3(4) .
C20A N15A C16A C17A -2.8(4) .
Ir1 N15A C16A C17A -179.7(2) .
N15A C16A C17A C18A 0.2(4) .
C16A C17A C18A C19A 2.1(4) .
C17A C18A C19A C20A -1.6(4) .
C17A C18A C19A C21A 176.3(3) .
C16A N15A C20A C19A 3.3(4) .
Ir1 N15A C20A C19A -179.4(2) .
C16A N15A C20A C20A -176.3(3) 6_656
Ir1 N15A C20A C20A 1.1(4) 6_656
C18A C19A C20A N15A -1.1(4) .
C21A C19A C20A N15A -179.2(3) .
C18A C19A C20A C20A 178.4(3) 6_656
C21A C19A C20A C20A 0.3(4) 6_656
C20A C19A C21A C21A 0.3(6) 6_656
C18A C19A C21A C21A -177.7(4) 6_656
